data_2101879
loop_
_publ_author_name
'Sa\~n\'e, J.'
'Ruis, J.'
'Calvet, T.'
'Cuevas-Diarte, M. A.'

_publ_section_title
;
 Chiral Molecular Alloys: Patterson-Search Structure Determination of
 <small>L</small>-Carvone and <small>DL</small>-Carvone from X-ray
 Powder Diffraction Data at 218 K
;
_journal_issue 4
_journal_name_full 'Acta Crystallographica Section B'
_journal_page_first 702
_journal_page_last 707
_journal_paper_doi 10.1107/S0108768197002905
_journal_volume 53
_journal_year 1997
_chemical_formula_sum 'C10 H14 O'
_chemical_formula_weight 150.01
_space_group_crystal_system orthorhombic
_space_group_IT_number 19
_space_group_name_Hall 'P 2ac 2ab'
_space_group_name_H-M_alt 'P 21 21 21'
_cell_angle_alpha 90.0
_cell_angle_beta 90.0
_cell_angle_gamma 90.0
_cell_formula_units_Z 4
_cell_length_a 6.8576(3)
_cell_length_b 6.8831(5)
_cell_length_c 19.988(2)
_cell_measurement_reflns_used 96
_cell_volume 943.50(10)
_diffrn_ambient_temperature 218
_diffrn_radiation_type CuK\a~1~
_diffrn_radiation_wavelength 1.54051
_exptl_absorpt_coefficient_mu 0.51
_exptl_crystal_density_diffrn 1.049
_cod_data_source_file na0078.cif
_cod_original_formula_sum 'C10 H14 O1'
_cod_database_code 2101879

loop_
_space_group_symop_id
_space_group_symop_operation_xyz
1 x,y,z
2 -x+1/2,-y,z+1/2
3 x+1/2,-y+1/2,-z
4 -x,y+1/2,-z+1/2

loop_
_atom_site_label
_atom_site_fract_x
_atom_site_fract_y
_atom_site_fract_z
C1 .026(2) .508(4) .0396(6)
C2 .032(2) .688(4) .0009(7)
C3 .000(2) .678(4) -.0740(10)
C4 .092(2) .489(4) -.1020(10)
C5 .001(2) .314(4) -.0660(10)
C6 .009(2) .339(4) .0087(6)
C7 .033(2) .523(4) .1157(9)
C8 .071(2) .470(4) -.177(2)
C9 .226(3) .426(4) -.214(3)
C10 -.120(2) .487(4) -.205(2)
O1 .054(2) .849(5) .0331(6)
H31 .060(2) .790(5) -.0950(10)
H32 -.138(3) .680(4) -.0840(10)
H41 .232(3) .491(4) -.0910(10)
H51 -.134(2) .299(4) -.0790(10)
H52 .070(2) .196(5) -.0780(10)
H61 .002(2) .228(5) .0351(6)
H71 .045(2) .657(4) .1290(10)
H72 .142(2) .451(4) .1320(10)
H73 -.085(2) .470(4) .1340(10)
H91 .212(3) .405(4) -.260(3)
H92 .348(4) .416(4) -.194(2)
H101 -.212(3) .520(4) -.171(2)
H102 -.156(3) .366(4) -.225(3)
H103 -.120(2) .587(4) -.239(3)
